data_4068235
loop_
_publ_author_name
'Yamaguchi, Yoshitaka'
'Ichioka, Hiromi'
'Klein, Axel'
'Brennessel, William W.'
'Vicic, David A.'

_publ_section_title
;
 Linear Bis(perfluoroalkyl) Complexes of Nickel Bipyridine
;
_journal_issue 4
_journal_name_full Organometallics
_journal_page_first 1477
_journal_paper_doi 10.1021/om2012776
_journal_volume 31
_journal_year 2012
_chemical_formula_moiety 'C24 H32 F6 N2 Ni O'
_chemical_formula_sum 'C24 H32 F6 N2 Ni O'
_chemical_formula_weight 537.22
_space_group_IT_number 15
_symmetry_cell_setting monoclinic
_symmetry_Int_Tables_number 15
_symmetry_space_group_name_Hall '-C 2yc'
_symmetry_space_group_name_H-M 'C 1 2/c 1'
_atom_sites_solution_hydrogens geom
_atom_sites_solution_primary direct
_atom_sites_solution_secondary difmap
_cell_angle_alpha 90.0000
_cell_angle_beta 93.237(12)
_cell_angle_gamma 90.0000
_cell_formula_units_Z 8
_cell_length_a 21.386(18)
_cell_length_b 12.908(11)
_cell_length_c 18.422(15)
_cell_measurement_reflns_used 4273
_cell_measurement_temperature 173
_cell_measurement_theta_max 27.20
_cell_measurement_theta_min 1.80
_cell_volume 5077(7)
_computing_cell_refinement 'CrystalClear-SM Expert 2.0 r7'
_computing_data_collection 'CrystalClear-SM Expert 2.0 r7 (Rigaku, 2011)'
_computing_data_reduction 'CrystalClear-SM Expert 2.0 r7'
_computing_molecular_graphics 'CrystalStructure 4.0'
_computing_publication_material 'CrystalStructure 4.0 (Rigaku, 2010)'
_computing_structure_refinement 'SHELXL97 (Sheldrick, 1997)'
_computing_structure_solution 'SIR2004 (Burla, et al., 2005)'
_diffrn_ambient_temperature 173
_diffrn_detector_area_resol_mean 7.314
_diffrn_measured_fraction_theta_full 0.952
_diffrn_measured_fraction_theta_max 0.952
_diffrn_measurement_device_type 'Rigaku Mercury70 CCD'
_diffrn_measurement_method \w
_diffrn_radiation_type 'Mo K\a'
_diffrn_radiation_wavelength 0.71075
_diffrn_reflns_av_R_equivalents 0.0980
_diffrn_reflns_limit_h_max 27
_diffrn_reflns_limit_h_min -27
_diffrn_reflns_limit_k_max 16
_diffrn_reflns_limit_k_min -16
_diffrn_reflns_limit_l_max 23
_diffrn_reflns_limit_l_min -23
_diffrn_reflns_number 24010
_diffrn_reflns_theta_full 27.23
_diffrn_reflns_theta_max 27.23
_diffrn_standards_number 0
_exptl_absorpt_coefficient_mu 0.827
_exptl_absorpt_correction_T_max 0.921
_exptl_absorpt_correction_T_min 0.696
_exptl_absorpt_correction_type multi-scan
_exptl_absorpt_process_details 'Jacobson, R. (1998) Private communication'
_exptl_crystal_colour orange
_exptl_crystal_density_diffrn 1.405
_exptl_crystal_density_method 'not measured'
_exptl_crystal_description prism
_exptl_crystal_F_000 2240.00
_exptl_crystal_size_max 0.40
_exptl_crystal_size_mid 0.10
_exptl_crystal_size_min 0.10
_refine_diff_density_max 0.810
_refine_diff_density_min -0.940
_refine_ls_extinction_method none
_refine_ls_goodness_of_fit_ref 1.026
_refine_ls_hydrogen_treatment constr
_refine_ls_number_parameters 313
_refine_ls_number_reflns 5648
_refine_ls_number_restraints 0
_refine_ls_R_factor_gt 0.0832
_refine_ls_shift/su_max 0.001
_refine_ls_structure_factor_coef Fsqd
_refine_ls_weighting_details 'w = 1/[\s^2^(Fo^2^)+(0.1496P)^2^+0.0000P] where P=(Fo^2^+2Fc^2^)/3'
_refine_ls_weighting_scheme calc
_refine_ls_wR_factor_ref 0.2823
_reflns_number_gt 2936
_reflns_number_total 5648
_reflns_threshold_expression F^2^>2.0\s(F^2^)
_cod_data_source_file om2012776_si_001.cif
_cod_data_source_block '__CF3'
_cod_database_code 4068235

loop_
_symmetry_equiv_pos_site_id
_symmetry_equiv_pos_as_xyz
1 +X,+Y,+Z
2 -X,+Y,1/2-Z
3 -X,-Y,-Z
4 +X,-Y,1/2+Z
5 1/2+X,1/2+Y,+Z
6 1/2-X,1/2+Y,1/2-Z
7 1/2-X,1/2-Y,-Z
8 1/2+X,1/2-Y,1/2+Z

loop_
_atom_site_label
_atom_site_type_symbol
_atom_site_fract_x
_atom_site_fract_y
_atom_site_fract_z
_atom_site_U_iso_or_equiv
_atom_site_adp_type
_atom_site_occupancy
_atom_site_symmetry_multiplicity
_atom_site_calc_flag
_atom_site_refinement_flags
Ni(1) Ni 0.71024(3) 0.04438(5) 0.08632(4) 0.0391(3) Uani 1.00 8 d .
F(1) F 0.59344(17) 0.0450(3) 0.1516(2) 0.0596(10) Uani 1.00 8 d .
F(2) F 0.66931(18) 0.1087(3) 0.2224(2) 0.0612(10) Uani 1.00 8 d .
F(3) F 0.63138(15) 0.1958(3) 0.1279(2) 0.0546(9) Uani 1.00 8 d .
F(4) F 0.6713(2) -0.1166(3) 0.1756(2) 0.0670(11) Uani 1.00 8 d .
F(5) F 0.63353(19) -0.1319(3) 0.0653(2) 0.0709(12) Uani 1.00 8 d .
F(6) F 0.7317(2) -0.1647(3) 0.0925(2) 0.0676(11) Uani 1.00 8 d .
O(1) O 0.8904(5) -0.1517(8) 0.0606(6) 0.195(4) Uani 1.00 8 d .
N(1) N 0.7638(2) 0.1698(3) 0.0866(2) 0.0349(10) Uani 1.00 8 d .
N(2) N 0.7580(2) 0.0099(3) 0.0022(3) 0.0408(11) Uani 1.00 8 d .
C(1) C 0.6512(3) 0.0950(5) 0.1486(4) 0.0464(14) Uani 1.00 8 d .
C(2) C 0.6846(3) -0.0923(5) 0.1046(4) 0.0530(16) Uani 1.00 8 d .
C(3) C 0.7442(3) -0.0649(4) -0.0486(3) 0.0474(15) Uani 1.00 8 d .
C(4) C 0.7766(3) -0.0752(5) -0.1109(3) 0.0468(14) Uani 1.00 8 d .
C(5) C 0.8270(3) -0.0092(4) -0.1247(3) 0.0417(13) Uani 1.00 8 d .
C(6) C 0.8411(2) 0.0669(4) -0.0722(3) 0.0362(12) Uani 1.00 8 d .
C(7) C 0.8051(3) 0.0762(4) -0.0118(3) 0.0356(12) Uani 1.00 8 d .
C(8) C 0.8132(2) 0.1614(4) 0.0432(3) 0.0324(11) Uani 1.00 8 d .
C(9) C 0.8651(2) 0.2255(4) 0.0504(3) 0.0345(12) Uani 1.00 8 d .
C(10) C 0.8689(3) 0.3041(4) 0.1032(3) 0.0390(13) Uani 1.00 8 d .
C(11) C 0.8168(3) 0.3145(4) 0.1460(3) 0.0394(13) Uani 1.00 8 d .
C(12) C 0.7664(3) 0.2475(4) 0.1362(3) 0.0403(13) Uani 1.00 8 d .
C(13) C 0.8625(3) -0.0195(5) -0.1938(3) 0.0494(15) Uani 1.00 8 d .
C(14) C 0.8227(7) 0.0255(12) -0.2563(6) 0.189(8) Uani 1.00 8 d .
C(15) C 0.9222(6) 0.0337(13) -0.1895(7) 0.232(11) Uani 1.00 8 d .
C(16) C 0.8729(7) -0.1294(8) -0.2124(8) 0.172(7) Uani 1.00 8 d .
C(17) C 0.9280(3) 0.3709(4) 0.1140(3) 0.0425(14) Uani 1.00 8 d .
C(18) C 0.9223(3) 0.4530(5) 0.1747(4) 0.0630(20) Uani 1.00 8 d .
C(19) C 0.9405(4) 0.4271(6) 0.0433(4) 0.072(2) Uani 1.00 8 d .
C(20) C 0.9831(3) 0.2998(5) 0.1348(4) 0.0640(19) Uani 1.00 8 d .
C(21) C 0.9494(5) -0.1193(9) 0.0313(6) 0.111(4) Uani 1.00 8 d .
C(22) C 0.9986(2) -0.1773(4) 0.0575(3) 0.0404(13) Uani 1.00 8 d .
C(23) C 0.9778(4) -0.2475(8) 0.1099(6) 0.102(3) Uani 1.00 8 d .
C(24) C 0.9114(4) -0.2467(8) 0.1085(6) 0.109(3) Uani 1.00 8 d .
H(3) H 0.7110 -0.1117 -0.0408 0.057 Uiso 1.00 8 calc R
H(4) H 0.7647 -0.1277 -0.1450 0.056 Uiso 1.00 8 calc R
H(6) H 0.8754 0.1124 -0.0778 0.043 Uiso 1.00 8 calc R
H(9) H 0.8985 0.2163 0.0192 0.041 Uiso 1.00 8 calc R
H(11) H 0.8162 0.3676 0.1817 0.047 Uiso 1.00 8 calc R
H(12) H 0.7319 0.2565 0.1658 0.048 Uiso 1.00 8 calc R
H(14A) H 0.8402 0.0058 -0.3024 0.227 Uiso 1.00 8 calc R
H(14B) H 0.8221 0.1012 -0.2522 0.227 Uiso 1.00 8 calc R
H(14C) H 0.7799 -0.0012 -0.2550 0.227 Uiso 1.00 8 calc R
H(15A) H 0.9426 0.0253 -0.2355 0.279 Uiso 1.00 8 calc R
H(15B) H 0.9489 0.0044 -0.1497 0.279 Uiso 1.00 8 calc R
H(15C) H 0.9154 0.1076 -0.1804 0.279 Uiso 1.00 8 calc R
H(16A) H 0.8748 -0.1712 -0.1679 0.207 Uiso 1.00 8 calc R
H(16B) H 0.9125 -0.1361 -0.2364 0.207 Uiso 1.00 8 calc R
H(16C) H 0.8384 -0.1538 -0.2453 0.207 Uiso 1.00 8 calc R
H(18A) H 0.9631 0.4860 0.1851 0.076 Uiso 1.00 8 calc R
H(18B) H 0.9087 0.4193 0.2188 0.076 Uiso 1.00 8 calc R
H(18C) H 0.8915 0.5056 0.1585 0.076 Uiso 1.00 8 calc R
H(19A) H 0.9484 0.3762 0.0055 0.086 Uiso 1.00 8 calc R
H(19B) H 0.9771 0.4721 0.0512 0.086 Uiso 1.00 8 calc R
H(19C) H 0.9039 0.4691 0.0280 0.086 Uiso 1.00 8 calc R
H(20A) H 1.0213 0.3413 0.1422 0.077 Uiso 1.00 8 calc R
H(20B) H 0.9884 0.2497 0.0956 0.077 Uiso 1.00 8 calc R
H(20C) H 0.9750 0.2629 0.1797 0.077 Uiso 1.00 8 calc R
H(21A) H 0.9459 -0.1251 -0.0224 0.133 Uiso 1.00 8 calc R
H(21B) H 0.9573 -0.0457 0.0437 0.133 Uiso 1.00 8 calc R
H(22A) H 1.0315 -0.1317 0.0800 0.049 Uiso 1.00 8 calc R
H(22B) H 1.0168 -0.2159 0.0173 0.049 Uiso 1.00 8 calc R
H(23A) H 0.9951 -0.2274 0.1589 0.122 Uiso 1.00 8 calc R
H(23B) H 0.9928 -0.3182 0.0993 0.122 Uiso 1.00 8 calc R
H(24A) H 0.8968 -0.2393 0.1582 0.131 Uiso 1.00 8 calc R
H(24B) H 0.8942 -0.3117 0.0870 0.131 Uiso 1.00 8 calc R

loop_
_atom_site_aniso_label
_atom_site_aniso_U_11
_atom_site_aniso_U_22
_atom_site_aniso_U_33
_atom_site_aniso_U_12
_atom_site_aniso_U_13
_atom_site_aniso_U_23
Ni(1) 0.0361(5) 0.0350(5) 0.0466(5) -0.0040(3) 0.0071(3) 0.0042(3)
F(1) 0.042(2) 0.061(2) 0.077(3) -0.0119(17) 0.0204(19) 0.0112(19)
F(2) 0.061(2) 0.074(3) 0.049(2) -0.0004(20) 0.0127(18) 0.0015(18)
F(3) 0.0400(18) 0.047(2) 0.078(3) 0.0060(16) 0.0124(18) 0.0101(17)
F(4) 0.093(3) 0.055(2) 0.055(2) -0.010(2) 0.019(2) 0.0163(18)
F(5) 0.072(3) 0.060(2) 0.080(3) -0.030(2) 0.002(2) 0.003(2)
F(6) 0.078(3) 0.0375(19) 0.089(3) -0.0024(19) 0.021(2) 0.0087(19)
O(1) 0.178(9) 0.177(9) 0.234(11) 0.041(8) 0.038(9) 0.069(9)
N(1) 0.036(2) 0.030(2) 0.039(3) -0.0008(19) 0.0033(20) 0.0045(19)
N(2) 0.039(3) 0.033(2) 0.050(3) -0.006(2) 0.003(2) -0.000(2)
C(1) 0.037(3) 0.050(4) 0.052(4) -0.000(3) 0.008(3) 0.008(3)
C(2) 0.049(4) 0.046(3) 0.065(4) -0.012(3) 0.003(3) 0.003(3)
C(3) 0.052(4) 0.037(3) 0.054(4) -0.014(3) 0.004(3) -0.008(3)
C(4) 0.054(4) 0.038(3) 0.048(4) -0.007(3) 0.003(3) -0.004(3)
C(5) 0.041(3) 0.035(3) 0.049(3) -0.002(3) 0.004(3) -0.004(3)
C(6) 0.029(3) 0.029(3) 0.051(3) -0.003(2) 0.004(2) -0.001(2)
C(7) 0.035(3) 0.030(3) 0.042(3) 0.001(2) 0.007(2) 0.002(2)
C(8) 0.032(3) 0.028(2) 0.038(3) -0.001(2) 0.005(2) -0.003(2)
C(9) 0.032(3) 0.033(3) 0.038(3) -0.001(2) 0.004(2) -0.003(2)
C(10) 0.040(3) 0.034(3) 0.043(3) -0.003(2) -0.002(2) 0.003(2)
C(11) 0.039(3) 0.038(3) 0.042(3) -0.000(2) 0.008(2) -0.006(2)
C(12) 0.038(3) 0.034(3) 0.049(3) 0.005(2) 0.005(3) 0.002(2)
C(13) 0.053(4) 0.050(3) 0.046(4) 0.005(3) 0.009(3) -0.009(3)
C(14) 0.212(16) 0.285(19) 0.079(7) 0.135(14) 0.071(9) 0.083(10)
C(15) 0.121(10) 0.45(3) 0.137(11) -0.146(14) 0.094(9) -0.190(15)
C(16) 0.244(16) 0.078(7) 0.211(14) -0.014(8) 0.158(13) -0.050(8)
C(17) 0.041(3) 0.042(3) 0.045(3) -0.012(3) 0.007(3) -0.005(3)
C(18) 0.061(4) 0.063(4) 0.066(5) -0.023(3) 0.010(4) -0.018(3)
C(19) 0.082(5) 0.073(5) 0.060(5) -0.034(4) 0.009(4) 0.002(4)
C(20) 0.037(3) 0.064(4) 0.091(5) -0.009(3) 0.001(3) -0.013(4)
C(21) 0.083(7) 0.142(9) 0.113(8) -0.022(7) 0.034(6) 0.040(7)
C(22) 0.022(2) 0.051(3) 0.049(3) -0.002(2) 0.006(2) 0.004(3)
C(23) 0.049(5) 0.119(8) 0.139(9) 0.012(5) 0.010(5) 0.032(7)
C(24) 0.087(7) 0.097(7) 0.144(9) 0.021(6) 0.022(6) 0.054(7)

loop_
_atom_type_symbol
_atom_type_description
_atom_type_scat_dispersion_real
_atom_type_scat_dispersion_imag
_atom_type_scat_source
C C 0.003 0.002
;
International Tables for Crystallography
(1992, Vol. C, Tables 4.2.6.8 and 6.1.1.4)
;
H H 0.000 0.000
;
International Tables for Crystallography
(1992, Vol. C, Table 6.1.1.4)
;
F F 0.017 0.010
;
International Tables for Crystallography
(1992, Vol. C, Tables 4.2.6.8 and 6.1.1.4)
;
N N 0.006 0.003
;
International Tables for Crystallography
(1992, Vol. C, Tables 4.2.6.8 and 6.1.1.4)
;
Ni Ni 0.339 1.112
;
International Tables for Crystallography
(1992, Vol. C, Tables 4.2.6.8 and 6.1.1.4)
;
O O 0.011 0.006
;
International Tables for Crystallography
(1992, Vol. C, Tables 4.2.6.8 and 6.1.1.4)
;

loop_
_geom_angle_atom_site_label_1
_geom_angle_atom_site_label_2
_geom_angle_atom_site_label_3
_geom_angle
_geom_angle_publ_flag
N(1) Ni(1) N(2) 82.01(19) yes
N(1) Ni(1) C(1) 97.1(2) yes
N(1) Ni(1) C(2) 159.7(2) yes
N(2) Ni(1) C(1) 165.1(2) yes
N(2) Ni(1) C(2) 95.6(2) yes
C(1) Ni(1) C(2) 90.3(3) yes
C(21) O(1) C(24) 101.9(8) yes
Ni(1) N(1) C(8) 113.6(3) yes
Ni(1) N(1) C(12) 127.5(4) yes
C(8) N(1) C(12) 116.7(4) yes
Ni(1) N(2) C(3) 127.1(4) yes
Ni(1) N(2) C(7) 115.6(4) yes
C(3) N(2) C(7) 116.7(5) yes
Ni(1) C(1) F(1) 119.4(4) yes
Ni(1) C(1) F(2) 118.6(4) yes
Ni(1) C(1) F(3) 111.0(4) yes
F(1) C(1) F(2) 102.5(5) yes
F(1) C(1) F(3) 100.6(4) yes
F(2) C(1) F(3) 102.0(5) yes
Ni(1) C(2) F(4) 117.2(4) yes
Ni(1) C(2) F(5) 119.0(4) yes
Ni(1) C(2) F(6) 112.2(4) yes
F(4) C(2) F(5) 102.3(5) yes
F(4) C(2) F(6) 100.8(5) yes
F(5) C(2) F(6) 103.0(5) yes
N(2) C(3) C(4) 122.7(6) yes
C(3) C(4) C(5) 121.2(6) yes
C(4) C(5) C(6) 115.9(5) yes
C(4) C(5) C(13) 121.4(5) yes
C(6) C(5) C(13) 122.6(5) yes
C(5) C(6) C(7) 120.3(5) yes
N(2) C(7) C(6) 123.1(5) yes
N(2) C(7) C(8) 113.1(5) yes
C(6) C(7) C(8) 123.7(5) yes
N(1) C(8) C(7) 113.0(4) yes
N(1) C(8) C(9) 122.6(5) yes
C(7) C(8) C(9) 124.4(5) yes
C(8) C(9) C(10) 120.9(5) yes
C(9) C(10) C(11) 116.2(5) yes
C(9) C(10) C(17) 120.7(5) yes
C(11) C(10) C(17) 123.1(5) yes
C(10) C(11) C(12) 120.1(5) yes
N(1) C(12) C(11) 123.5(5) yes
C(5) C(13) C(14) 108.4(7) yes
C(5) C(13) C(15) 113.1(7) yes
C(5) C(13) C(16) 111.4(7) yes
C(14) C(13) C(15) 108.5(9) yes
C(14) C(13) C(16) 106.2(9) yes
C(15) C(13) C(16) 109.0(9) yes
C(10) C(17) C(18) 112.4(5) yes
C(10) C(17) C(19) 109.8(5) yes
C(10) C(17) C(20) 108.3(5) yes
C(18) C(17) C(19) 108.3(5) yes
C(18) C(17) C(20) 108.8(5) yes
C(19) C(17) C(20) 109.2(6) yes
O(1) C(21) C(22) 112.2(9) yes
C(21) C(22) C(23) 109.2(7) yes
C(22) C(23) C(24) 109.6(8) yes
O(1) C(24) C(23) 105.9(9) yes
N(2) C(3) H(3) 118.640 yes
C(4) C(3) H(3) 118.653 yes
C(3) C(4) H(4) 119.420 yes
C(5) C(4) H(4) 119.425 yes
C(5) C(6) H(6) 119.863 yes
C(7) C(6) H(6) 119.876 yes
C(8) C(9) H(9) 119.574 yes
C(10) C(9) H(9) 119.563 yes
C(10) C(11) H(11) 119.968 yes
C(12) C(11) H(11) 119.960 yes
N(1) C(12) H(12) 118.229 yes
C(11) C(12) H(12) 118.227 yes
C(13) C(14) H(14A) 109.466 yes
C(13) C(14) H(14B) 109.471 yes
C(13) C(14) H(14C) 109.478 yes
H(14A) C(14) H(14B) 109.467 yes
H(14A) C(14) H(14C) 109.468 yes
H(14B) C(14) H(14C) 109.478 yes
C(13) C(15) H(15A) 109.481 yes
C(13) C(15) H(15B) 109.470 yes
C(13) C(15) H(15C) 109.482 yes
H(15A) C(15) H(15B) 109.469 yes
H(15A) C(15) H(15C) 109.462 yes
H(15B) C(15) H(15C) 109.463 yes
C(13) C(16) H(16A) 109.478 yes
C(13) C(16) H(16B) 109.470 yes
C(13) C(16) H(16C) 109.471 yes
H(16A) C(16) H(16B) 109.471 yes
H(16A) C(16) H(16C) 109.477 yes
H(16B) C(16) H(16C) 109.460 yes
C(17) C(18) H(18A) 109.474 yes
C(17) C(18) H(18B) 109.474 yes
C(17) C(18) H(18C) 109.471 yes
H(18A) C(18) H(18B) 109.472 yes
H(18A) C(18) H(18C) 109.474 yes
H(18B) C(18) H(18C) 109.462 yes
C(17) C(19) H(19A) 109.473 yes
C(17) C(19) H(19B) 109.468 yes
C(17) C(19) H(19C) 109.482 yes
H(19A) C(19) H(19B) 109.472 yes
H(19A) C(19) H(19C) 109.467 yes
H(19B) C(19) H(19C) 109.466 yes
C(17) C(20) H(20A) 109.473 yes
C(17) C(20) H(20B) 109.465 yes
C(17) C(20) H(20C) 109.465 yes
H(20A) C(20) H(20B) 109.481 yes
H(20A) C(20) H(20C) 109.478 yes
H(20B) C(20) H(20C) 109.465 yes
O(1) C(21) H(21A) 109.154 yes
O(1) C(21) H(21B) 109.153 yes
C(22) C(21) H(21A) 109.168 yes
C(22) C(21) H(21B) 109.163 yes
H(21A) C(21) H(21B) 107.870 yes
C(21) C(22) H(22A) 109.837 yes
C(21) C(22) H(22B) 109.829 yes
C(23) C(22) H(22A) 109.841 yes
C(23) C(22) H(22B) 109.836 yes
H(22A) C(22) H(22B) 108.260 yes
C(22) C(23) H(23A) 109.745 yes
C(22) C(23) H(23B) 109.750 yes
C(24) C(23) H(23A) 109.754 yes
C(24) C(23) H(23B) 109.750 yes
H(23A) C(23) H(23B) 108.230 yes
O(1) C(24) H(24A) 110.553 yes
O(1) C(24) H(24B) 110.564 yes
C(23) C(24) H(24A) 110.568 yes
C(23) C(24) H(24B) 110.577 yes
H(24A) C(24) H(24B) 108.704 yes

loop_
_geom_bond_atom_site_label_1
_geom_bond_atom_site_label_2
_geom_bond_distance
_geom_bond_publ_flag
Ni(1) N(1) 1.983(4) yes
Ni(1) N(2) 1.955(5) yes
Ni(1) C(1) 1.872(6) yes
Ni(1) C(2) 1.883(6) yes
F(1) C(1) 1.397(7) yes
F(2) C(1) 1.403(7) yes
F(3) C(1) 1.414(7) yes
F(4) C(2) 1.390(8) yes
F(5) C(2) 1.375(8) yes
F(6) C(2) 1.401(8) yes
O(1) C(21) 1.463(15) yes
O(1) C(24) 1.562(15) yes
N(1) C(8) 1.366(7) yes
N(1) C(12) 1.355(7) yes
N(2) C(3) 1.364(7) yes
N(2) C(7) 1.359(7) yes
C(3) C(4) 1.378(9) yes
C(4) C(5) 1.408(9) yes
C(5) C(6) 1.400(8) yes
C(5) C(13) 1.526(9) yes
C(6) C(7) 1.393(8) yes
C(7) C(8) 1.498(7) yes
C(8) C(9) 1.384(7) yes
C(9) C(10) 1.405(7) yes
C(10) C(11) 1.406(8) yes
C(10) C(17) 1.534(8) yes
C(11) C(12) 1.386(8) yes
C(13) C(14) 1.509(14) yes
C(13) C(15) 1.447(15) yes
C(13) C(16) 1.479(12) yes
C(17) C(18) 1.550(9) yes
C(17) C(19) 1.527(9) yes
C(17) C(20) 1.525(9) yes
C(21) C(22) 1.358(12) yes
C(22) C(23) 1.414(12) yes
C(23) C(24) 1.418(12) yes
C(3) H(3) 0.950 yes
C(4) H(4) 0.950 yes
C(6) H(6) 0.950 yes
C(9) H(9) 0.950 yes
C(11) H(11) 0.950 yes
C(12) H(12) 0.950 yes
C(14) H(14A) 0.980 yes
C(14) H(14B) 0.980 yes
C(14) H(14C) 0.980 yes
C(15) H(15A) 0.980 yes
C(15) H(15B) 0.980 yes
C(15) H(15C) 0.980 yes
C(16) H(16A) 0.980 yes
C(16) H(16B) 0.980 yes
C(16) H(16C) 0.980 yes
C(18) H(18A) 0.980 yes
C(18) H(18B) 0.980 yes
C(18) H(18C) 0.980 yes
C(19) H(19A) 0.980 yes
C(19) H(19B) 0.980 yes
C(19) H(19C) 0.980 yes
C(20) H(20A) 0.980 yes
C(20) H(20B) 0.980 yes
C(20) H(20C) 0.980 yes
C(21) H(21A) 0.990 yes
C(21) H(21B) 0.990 yes
C(22) H(22A) 0.990 yes
C(22) H(22B) 0.990 yes
C(23) H(23A) 0.990 yes
C(23) H(23B) 0.990 yes
C(24) H(24A) 0.990 yes
C(24) H(24B) 0.990 yes

loop_
_geom_contact_atom_site_label_1
_geom_contact_atom_site_label_2
_geom_contact_distance
_geom_contact_publ_flag
_geom_contact_site_symmetry_2
F(1) F(4) 2.690(5) yes .
F(1) F(5) 2.938(6) yes .
F(1) C(2) 2.808(8) yes .
F(2) F(4) 3.035(6) yes .
F(2) N(1) 3.396(6) yes .
F(2) C(2) 3.411(8) yes .
F(2) C(12) 3.228(7) yes .
F(3) N(1) 2.992(6) yes .
F(3) C(12) 2.960(7) yes .
F(4) C(1) 2.805(8) yes .
F(5) N(2) 3.483(7) yes .
F(5) C(1) 3.319(8) yes .
F(5) C(3) 3.365(8) yes .
F(6) N(2) 2.875(6) yes .
F(6) C(3) 2.928(8) yes .
N(1) C(10) 2.841(7) yes .
N(2) C(5) 2.844(8) yes .
C(1) C(12) 3.173(8) yes .
C(2) C(3) 3.182(10) yes .
C(3) C(6) 2.735(8) yes .
C(4) C(7) 2.719(8) yes .
C(4) C(14) 3.185(14) yes .
C(4) C(16) 2.945(16) yes .
C(6) C(9) 3.069(8) yes .
C(6) C(14) 3.435(13) yes .
C(6) C(15) 2.878(14) yes .
C(8) C(11) 2.736(7) yes .
C(9) C(12) 2.721(8) yes .
C(9) C(19) 3.068(9) yes .
C(9) C(20) 3.044(8) yes .
C(11) C(18) 2.903(9) yes .
C(11) C(20) 3.578(9) yes .
F(1) C(18) 3.448(9) yes 6_645
F(2) C(18) 3.449(8) yes 6_645
F(3) C(6) 3.293(6) yes 7_655
F(3) C(9) 3.442(7) yes 7_655
F(3) C(22) 3.465(6) yes 5_455
F(3) C(23) 3.362(9) yes 5_455
F(4) C(11) 3.401(7) yes 6_645
F(4) C(16) 3.490(11) yes 7_645
F(6) O(1) 3.480(12) yes .
F(6) C(4) 3.380(7) yes 7_645
O(1) F(6) 3.480(12) yes .
N(1) C(8) 3.569(7) yes 7_655
C(4) F(6) 3.380(7) yes 7_645
C(6) F(3) 3.293(6) yes 7_655
C(6) C(12) 3.481(8) yes 7_655
C(7) C(12) 3.518(8) yes 7_655
C(8) N(1) 3.569(7) yes 7_655
C(9) F(3) 3.442(7) yes 7_655
C(11) F(4) 3.401(7) yes 6_655
C(12) C(6) 3.481(8) yes 7_655
C(12) C(7) 3.518(8) yes 7_655
C(15) C(22) 3.428(15) yes 3_755
C(16) F(4) 3.490(11) yes 7_645
C(18) F(1) 3.448(9) yes 6_655
C(18) F(2) 3.449(8) yes 6_655
C(22) F(3) 3.465(6) yes 5_545
C(22) C(15) 3.428(15) yes 3_755
C(23) F(3) 3.362(9) yes 5_545
Ni(1) H(3) 3.0902 yes .
Ni(1) H(12) 3.1264 yes .
F(2) H(12) 2.5834 yes .
F(3) H(12) 2.3562 yes .
F(5) H(3) 2.6458 yes .
F(6) H(3) 2.5631 yes .
O(1) H(22A) 3.0306 yes .
O(1) H(22B) 2.9789 yes .
O(1) H(23A) 2.9658 yes .
O(1) H(23B) 3.1223 yes .
N(1) H(9) 3.2572 yes .
N(1) H(11) 3.2589 yes .
N(2) H(4) 3.2507 yes .
N(2) H(6) 3.2637 yes .
C(1) H(12) 2.7134 yes .
C(2) H(3) 2.7795 yes .
C(4) H(6) 3.2497 yes .
C(4) H(14C) 2.8265 yes .
C(4) H(16A) 2.7014 yes .
C(4) H(16C) 3.0464 yes .
C(5) H(3) 3.2739 yes .
C(5) H(14A) 3.3068 yes .
C(5) H(14B) 2.7436 yes .
C(5) H(14C) 2.5520 yes .
C(5) H(15A) 3.3234 yes .
C(5) H(15B) 2.6804 yes .
C(5) H(15C) 2.6692 yes .
C(5) H(16A) 2.4783 yes .
C(5) H(16B) 3.2690 yes .
C(5) H(16C) 2.9223 yes .
C(6) H(4) 3.2464 yes .
C(6) H(9) 2.7970 yes .
C(6) H(14B) 3.3467 yes .
C(6) H(15B) 2.8946 yes .
C(6) H(15C) 2.6705 yes .
C(7) H(3) 3.1776 yes .
C(7) H(9) 2.7306 yes .
C(8) H(6) 2.7324 yes .
C(8) H(12) 3.1744 yes .
C(9) H(6) 2.7946 yes .
C(9) H(11) 3.2542 yes .
C(9) H(19A) 2.7940 yes .
C(9) H(19C) 3.2835 yes .
C(9) H(20B) 2.7395 yes .
C(9) H(20C) 3.2869 yes .
C(10) H(12) 3.2663 yes .
C(10) H(18A) 3.3925 yes .
C(10) H(18B) 2.6959 yes .
C(10) H(18C) 2.8252 yes .
C(10) H(19A) 2.7100 yes .
C(10) H(19B) 3.3521 yes .
C(10) H(19C) 2.6711 yes .
C(10) H(20A) 3.3334 yes .
C(10) H(20B) 2.6624 yes .
C(10) H(20C) 2.6566 yes .
C(11) H(9) 3.2520 yes .
C(11) H(18B) 2.6818 yes .
C(11) H(18C) 2.9398 yes .
C(11) H(19C) 3.5537 yes .
C(11) H(20C) 3.4684 yes .
C(13) H(4) 2.7117 yes .
C(13) H(6) 2.7359 yes .
C(14) H(4) 3.1536 yes .
C(14) H(6) 3.5963 yes .
C(14) H(15A) 2.5711 yes .
C(14) H(15B) 3.2590 yes .
C(14) H(15C) 2.5879 yes .
C(14) H(16A) 3.1827 yes .
C(14) H(16B) 2.8447 yes .
C(14) H(16C) 2.3454 yes .
C(15) H(6) 2.5500 yes .
C(15) H(14A) 2.6672 yes .
C(15) H(14B) 2.5278 yes .
C(15) H(14C) 3.2410 yes .
C(15) H(16A) 2.8684 yes .
C(15) H(16B) 2.3607 yes .
C(15) H(16C) 3.1492 yes .
C(16) H(4) 2.6882 yes .
C(16) H(14A) 2.4797 yes .
C(16) H(14B) 3.2379 yes .
C(16) H(14C) 2.6707 yes .
C(16) H(15A) 2.5412 yes .
C(16) H(15B) 2.5980 yes .
C(16) H(15C) 3.2359 yes .
C(17) H(9) 2.7033 yes .
C(17) H(11) 2.7577 yes .
C(18) H(11) 2.5323 yes .
C(18) H(19A) 3.3472 yes .
C(18) H(19B) 2.6294 yes .
C(18) H(19C) 2.7164 yes .
C(18) H(20A) 2.6573 yes .
C(18) H(20B) 3.3520 yes .
C(18) H(20C) 2.6997 yes .
C(19) H(9) 2.8915 yes .
C(19) H(18A) 2.7361 yes .
C(19) H(18B) 3.3413 yes .
C(19) H(18C) 2.6222 yes .
C(19) H(20A) 2.6795 yes .
C(19) H(20B) 2.6669 yes .
C(19) H(20C) 3.3379 yes .
C(20) H(9) 2.9215 yes .
C(20) H(18A) 2.6198 yes .
C(20) H(18B) 2.7534 yes .
C(20) H(18C) 3.3430 yes .
C(20) H(19A) 2.6442 yes .
C(20) H(19B) 2.7040 yes .
C(20) H(19C) 3.3366 yes .
C(21) H(23A) 2.8589 yes .
C(21) H(23B) 2.9818 yes .
C(21) H(24A) 3.0717 yes .
C(21) H(24B) 2.9590 yes .
C(22) H(24A) 3.0461 yes .
C(22) H(24B) 2.9036 yes .
C(23) H(21A) 2.9525 yes .
C(23) H(21B) 2.9001 yes .
C(24) H(21A) 3.0025 yes .
C(24) H(21B) 3.0415 yes .
C(24) H(22A) 3.0371 yes .
C(24) H(22B) 2.9113 yes .
H(3) H(4) 2.3003 yes .
H(4) H(14C) 2.6370 yes .
H(4) H(16A) 2.4793 yes .
H(4) H(16C) 2.5182 yes .
H(6) H(9) 2.2650 yes .
H(6) H(14B) 3.3511 yes .
H(6) H(15A) 3.4983 yes .
H(6) H(15B) 2.5315 yes .
H(6) H(15C) 2.1200 yes .
H(9) H(19A) 2.3428 yes .
H(9) H(19C) 3.2683 yes .
H(9) H(20B) 2.3586 yes .
H(9) H(20C) 3.3523 yes .
H(11) H(12) 2.3099 yes .
H(11) H(18A) 3.4908 yes .
H(11) H(18B) 2.1620 yes .
H(11) H(18C) 2.4543 yes .
H(14A) H(15A) 2.4641 yes .
H(14A) H(15B) 3.5464 yes .
H(14A) H(15C) 2.9920 yes .
H(14A) H(16A) 3.4191 yes .
H(14A) H(16B) 2.6474 yes .
H(14A) H(16C) 2.3139 yes .
H(14B) H(15A) 2.7571 yes .
H(14B) H(15B) 3.4495 yes .
H(14B) H(15C) 2.3317 yes .
H(14B) H(16C) 3.3109 yes .
H(14C) H(15A) 3.4944 yes .
H(14C) H(15C) 3.4368 yes .
H(14C) H(16A) 3.3363 yes .
H(14C) H(16B) 3.3283 yes .
H(14C) H(16C) 2.3340 yes .
H(15A) H(16A) 3.2070 yes .
H(15A) H(16B) 2.1798 yes .
H(15A) H(16C) 3.2085 yes .
H(15B) H(16A) 2.7760 yes .
H(15B) H(16B) 2.5110 yes .
H(15B) H(16C) 3.5199 yes .
H(15C) H(16B) 3.3094 yes .
H(18A) H(19A) 3.5965 yes .
H(18A) H(19B) 2.5081 yes .
H(18A) H(19C) 3.0997 yes .
H(18A) H(20A) 2.4030 yes .
H(18A) H(20B) 3.5233 yes .
H(18A) H(20C) 2.8941 yes .
H(18B) H(19B) 3.5567 yes .
H(18B) H(19C) 3.5686 yes .
H(18B) H(20A) 3.0302 yes .
H(18B) H(20C) 2.5918 yes .
H(18C) H(19A) 3.5503 yes .
H(18C) H(19B) 2.8036 yes .
H(18C) H(19C) 2.4791 yes .
H(18C) H(20A) 3.5193 yes .
H(19A) H(20A) 2.9216 yes .
H(19A) H(20B) 2.4484 yes .
H(19A) H(20C) 3.5435 yes .
H(19B) H(20A) 2.5261 yes .
H(19B) H(20B) 2.9918 yes .
H(19B) H(20C) 3.5945 yes .
H(19C) H(20A) 3.5858 yes .
H(19C) H(20B) 3.5475 yes .
H(21A) H(22A) 2.5560 yes .
H(21A) H(22B) 2.0207 yes .
H(21A) H(23B) 3.4625 yes .
H(21A) H(24B) 3.3667 yes .
H(21B) H(22A) 2.0200 yes .
H(21B) H(22B) 2.5987 yes .
H(21B) H(23A) 3.2358 yes .
H(21B) H(24A) 3.5614 yes .
H(22A) H(23A) 2.0909 yes .
H(22A) H(23B) 2.5770 yes .
H(22A) H(24A) 3.5741 yes .
H(22B) H(23A) 2.6781 yes .
H(22B) H(23B) 2.0911 yes .
H(22B) H(24B) 3.2294 yes .
H(23A) H(24A) 2.1076 yes .
H(23A) H(24B) 2.6970 yes .
H(23B) H(24A) 2.5845 yes .
H(23B) H(24B) 2.1099 yes .
Ni(1) H(14A) 3.4213 yes 4_555
Ni(1) H(14C) 3.2530 yes 4_555
Ni(1) H(19C) 3.1376 yes 7_655
F(1) H(18A) 2.9872 yes 5_445
F(1) H(18A) 3.3923 yes 6_645
F(1) H(18B) 2.8897 yes 6_645
F(1) H(18C) 3.5315 yes 6_645
F(1) H(19A) 3.1494 yes 7_655
F(1) H(19B) 3.1582 yes 5_445
F(1) H(19C) 3.3171 yes 7_655
F(1) H(20A) 3.0485 yes 5_445
F(1) H(23B) 2.9060 yes 5_455
F(2) H(4) 3.1025 yes 4_555
F(2) H(11) 3.5842 yes 6_645
F(2) H(14C) 2.7531 yes 4_555
F(2) H(18B) 3.1849 yes 6_645
F(2) H(18C) 2.9326 yes 6_645
F(2) H(24A) 3.3217 yes 6_655
F(3) H(6) 2.6427 yes 7_655
F(3) H(9) 2.9730 yes 7_655
F(3) H(14B) 3.5827 yes 7_655
F(3) H(15C) 2.9130 yes 7_655
F(3) H(19A) 3.0565 yes 7_655
F(3) H(22A) 3.1755 yes 5_455
F(3) H(22B) 3.3002 yes 5_455
F(3) H(23A) 3.1596 yes 5_455
F(3) H(23B) 2.9862 yes 5_455
F(4) H(11) 2.6361 yes 6_645
F(4) H(14B) 3.4249 yes 4_555
F(4) H(14C) 3.0011 yes 4_555
F(4) H(16A) 2.9119 yes 7_645
F(4) H(16C) 3.2418 yes 7_645
F(4) H(18B) 2.7034 yes 6_645
F(4) H(20A) 3.2769 yes 5_445
F(5) H(16A) 3.1793 yes 7_645
F(5) H(19B) 3.5998 yes 5_445
F(5) H(19C) 2.8028 yes 7_655
F(5) H(20A) 2.8762 yes 5_445
F(5) H(20B) 3.5319 yes 5_445
F(5) H(24B) 2.9265 yes 7_645
F(6) H(3) 3.2961 yes 7_645
F(6) H(4) 2.8480 yes 7_645
F(6) H(14A) 3.5818 yes 4_555
F(6) H(14B) 3.4601 yes 4_555
F(6) H(16A) 3.4590 yes 7_645
O(1) H(14A) 3.3725 yes 4_555
N(1) H(14A) 3.4076 yes 4_555
N(1) H(16C) 3.4081 yes 4_555
N(2) H(19C) 3.4853 yes 7_655
C(1) H(14C) 3.4126 yes 4_555
C(1) H(19A) 3.4715 yes 7_655
C(1) H(19C) 3.4966 yes 7_655
C(2) H(14C) 3.4211 yes 4_555
C(2) H(16A) 3.5303 yes 7_645
C(2) H(19C) 3.3999 yes 7_655
C(3) H(18C) 3.5287 yes 7_655
C(3) H(19C) 3.4423 yes 7_655
C(3) H(24B) 3.4011 yes 7_645
C(4) H(11) 3.5400 yes 7_655
C(5) H(12) 3.5630 yes 7_655
C(5) H(21A) 3.4227 yes .
C(5) H(22A) 3.5865 yes 3_755
C(6) H(12) 3.2104 yes 7_655
C(6) H(21A) 3.4309 yes .
C(6) H(21B) 3.4987 yes .
C(6) H(22A) 2.8600 yes 3_755
C(8) H(14A) 3.5920 yes 4_555
C(9) H(22A) 3.5676 yes 3_755
C(9) H(22B) 2.8830 yes 3_755
C(10) H(16C) 3.4904 yes 4_555
C(10) H(22B) 3.5803 yes 3_755
C(11) H(16C) 2.9022 yes 4_555
C(12) H(14B) 3.5253 yes 7_655
C(12) H(16C) 2.8665 yes 4_555
C(13) H(22A) 3.5782 yes 3_755
C(14) H(12) 3.5053 yes 7_655
C(14) H(24A) 3.5905 yes 4_554
C(15) H(15A) 3.2769 yes 2_754
C(15) H(22A) 2.5342 yes 3_755
C(15) H(23A) 3.0959 yes 3_755
C(16) H(20C) 3.4884 yes 4_554
C(17) H(22B) 3.4023 yes 3_755
C(18) H(18A) 3.4855 yes 2_755
C(18) H(24B) 3.4764 yes 1_565
C(19) H(19B) 2.8588 yes 3_765
C(19) H(22B) 3.1035 yes 3_755
C(19) H(23B) 3.3675 yes 3_755
C(20) H(16A) 3.4875 yes 3_755
C(20) H(16B) 3.5338 yes 3_755
C(20) H(16B) 3.5761 yes 4_555
C(20) H(20C) 3.5165 yes 2_755
C(20) H(21A) 3.4686 yes 3_755
C(20) H(22B) 3.0041 yes 3_755
C(21) H(15B) 3.3394 yes 3_755
C(21) H(20B) 3.2274 yes 3_755
C(21) H(21B) 3.2756 yes 3_755
C(22) H(6) 2.8247 yes 3_755
C(22) H(9) 2.7277 yes 3_755
C(22) H(15B) 2.9842 yes 3_755
C(22) H(15C) 2.9736 yes 3_755
C(22) H(19A) 3.0611 yes 3_755
C(22) H(20B) 3.0004 yes 3_755
C(22) H(21B) 3.5840 yes 3_755
C(23) H(15B) 3.5650 yes 3_755
C(23) H(15C) 3.1349 yes 3_755
C(23) H(19A) 3.1853 yes 3_755
C(24) H(3) 3.3745 yes 7_645
C(24) H(18C) 3.3623 yes 1_545
H(3) F(6) 3.2961 yes 7_645
H(3) C(24) 3.3745 yes 7_645
H(3) H(18C) 3.2951 yes 7_655
H(3) H(19C) 3.0913 yes 7_655
H(3) H(24B) 2.5594 yes 7_645
H(4) F(2) 3.1025 yes 4_554
H(4) F(6) 2.8480 yes 7_645
H(6) F(3) 2.6427 yes 7_655
H(6) C(22) 2.8247 yes 3_755
H(6) H(12) 3.2161 yes 7_655
H(6) H(21A) 3.5410 yes .
H(6) H(21B) 3.4340 yes .
H(6) H(22A) 2.0079 yes 3_755
H(6) H(22B) 2.8368 yes 3_755
H(6) H(23A) 3.5446 yes 3_755
H(9) F(3) 2.9730 yes 7_655
H(9) C(22) 2.7277 yes 3_755
H(9) H(21A) 3.5276 yes 3_755
H(9) H(22A) 2.6609 yes 3_755
H(9) H(22B) 1.9678 yes 3_755
H(9) H(23B) 3.5307 yes 3_755
H(11) F(2) 3.5842 yes 6_655
H(11) F(4) 2.6361 yes 6_655
H(11) C(4) 3.5400 yes 7_655
H(11) H(14B) 3.3222 yes 7_655
H(11) H(14C) 3.0563 yes 7_655
H(11) H(16C) 3.0950 yes 4_555
H(12) C(5) 3.5630 yes 7_655
H(12) C(6) 3.2104 yes 7_655
H(12) C(14) 3.5053 yes 7_655
H(12) H(6) 3.2161 yes 7_655
H(12) H(14B) 2.7299 yes 7_655
H(12) H(14C) 3.5771 yes 7_655
H(12) H(16C) 3.0336 yes 4_555
H(14A) Ni(1) 3.4213 yes 4_554
H(14A) F(6) 3.5818 yes 4_554
H(14A) O(1) 3.3725 yes 4_554
H(14A) N(1) 3.4076 yes 4_554
H(14A) C(8) 3.5920 yes 4_554
H(14A) H(24A) 3.3434 yes 4_554
H(14B) F(3) 3.5827 yes 7_655
H(14B) F(4) 3.4249 yes 4_554
H(14B) F(6) 3.4601 yes 4_554
H(14B) C(12) 3.5253 yes 7_655
H(14B) H(11) 3.3222 yes 7_655
H(14B) H(12) 2.7299 yes 7_655
H(14B) H(24A) 2.9589 yes 4_554
H(14C) Ni(1) 3.2530 yes 4_554
H(14C) F(2) 2.7531 yes 4_554
H(14C) F(4) 3.0011 yes 4_554
H(14C) C(1) 3.4126 yes 4_554
H(14C) C(2) 3.4211 yes 4_554
H(14C) H(11) 3.0563 yes 7_655
H(14C) H(12) 3.5771 yes 7_655
H(15A) C(15) 3.2769 yes 2_754
H(15A) H(15A) 2.5431 yes 2_754
H(15A) H(15B) 3.2376 yes 2_754
H(15A) H(22A) 3.1958 yes 3_755
H(15A) H(23A) 3.2189 yes 3_755
H(15A) H(23A) 3.4798 yes 4_554
H(15A) H(24A) 3.4944 yes 4_554
H(15B) C(21) 3.3394 yes 3_755
H(15B) C(22) 2.9842 yes 3_755
H(15B) C(23) 3.5650 yes 3_755
H(15B) H(15A) 3.2376 yes 2_754
H(15B) H(21A) 2.8843 yes .
H(15B) H(21B) 2.7709 yes 3_755
H(15B) H(22A) 2.1122 yes 3_755
H(15B) H(23A) 3.1256 yes 3_755
H(15C) F(3) 2.9130 yes 7_655
H(15C) C(22) 2.9736 yes 3_755
H(15C) C(23) 3.1349 yes 3_755
H(15C) H(22A) 2.1373 yes 3_755
H(15C) H(22B) 3.5487 yes 3_755
H(15C) H(23A) 2.4747 yes 3_755
H(15C) H(24A) 3.4281 yes 4_554
H(16A) F(4) 2.9119 yes 7_645
H(16A) F(5) 3.1793 yes 7_645
H(16A) F(6) 3.4590 yes 7_645
H(16A) C(2) 3.5303 yes 7_645
H(16A) C(20) 3.4875 yes 3_755
H(16A) H(20A) 3.1413 yes 3_755
H(16A) H(20B) 3.3050 yes 3_755
H(16A) H(20C) 3.4430 yes 3_755
H(16A) H(21A) 3.0649 yes .
H(16B) C(20) 3.5338 yes 3_755
H(16B) C(20) 3.5761 yes 4_554
H(16B) H(20A) 3.4282 yes 3_755
H(16B) H(20B) 3.5699 yes 3_755
H(16B) H(20C) 3.0458 yes 3_755
H(16B) H(20C) 2.6619 yes 4_554
H(16C) F(4) 3.2418 yes 7_645
H(16C) N(1) 3.4081 yes 4_554
H(16C) C(10) 3.4904 yes 4_554
H(16C) C(11) 2.9022 yes 4_554
H(16C) C(12) 2.8665 yes 4_554
H(16C) H(11) 3.0950 yes 4_554
H(16C) H(12) 3.0336 yes 4_554
H(16C) H(20C) 3.5889 yes 4_554
H(18A) F(1) 2.9872 yes 5_555
H(18A) F(1) 3.3923 yes 6_655
H(18A) C(18) 3.4855 yes 2_755
H(18A) H(18A) 2.7909 yes 2_755
H(18A) H(18B) 3.2930 yes 2_755
H(18A) H(23B) 3.0659 yes 1_565
H(18A) H(24B) 3.4569 yes 1_565
H(18B) F(1) 2.8897 yes 6_655
H(18B) F(2) 3.1849 yes 6_655
H(18B) F(4) 2.7034 yes 6_655
H(18B) H(18A) 3.2930 yes 2_755
H(18B) H(20A) 3.0617 yes 2_755
H(18C) F(1) 3.5315 yes 6_655
H(18C) F(2) 2.9326 yes 6_655
H(18C) C(3) 3.5287 yes 7_655
H(18C) C(24) 3.3623 yes 1_565
H(18C) H(3) 3.2951 yes 7_655
H(18C) H(23B) 3.3655 yes 1_565
H(18C) H(24A) 3.2951 yes 1_565
H(18C) H(24B) 2.7041 yes 1_565
H(19A) F(1) 3.1494 yes 7_655
H(19A) F(3) 3.0565 yes 7_655
H(19A) C(1) 3.4715 yes 7_655
H(19A) C(22) 3.0611 yes 3_755
H(19A) C(23) 3.1853 yes 3_755
H(19A) H(19B) 2.7653 yes 3_765
H(19A) H(22A) 3.5640 yes 3_755
H(19A) H(22B) 2.2462 yes 3_755
H(19A) H(23B) 2.4782 yes 3_755
H(19B) F(1) 3.1582 yes 5_555
H(19B) F(5) 3.5998 yes 5_555
H(19B) C(19) 2.8588 yes 3_765
H(19B) H(19A) 2.7653 yes 3_765
H(19B) H(19B) 2.2880 yes 3_765
H(19B) H(19C) 3.0972 yes 3_765
H(19B) H(22B) 3.5448 yes 3_755
H(19B) H(23B) 2.8620 yes 1_565
H(19B) H(23B) 3.4993 yes 3_755
H(19B) H(24B) 3.3914 yes 1_565
H(19C) Ni(1) 3.1376 yes 7_655
H(19C) F(1) 3.3171 yes 7_655
H(19C) F(5) 2.8028 yes 7_655
H(19C) N(2) 3.4853 yes 7_655
H(19C) C(1) 3.4966 yes 7_655
H(19C) C(2) 3.3999 yes 7_655
H(19C) C(3) 3.4423 yes 7_655
H(19C) H(3) 3.0913 yes 7_655
H(19C) H(19B) 3.0972 yes 3_765
H(19C) H(23B) 3.5493 yes 1_565
H(19C) H(24B) 3.0426 yes 1_565
H(20A) F(1) 3.0485 yes 5_555
H(20A) F(4) 3.2769 yes 5_555
H(20A) F(5) 2.8762 yes 5_555
H(20A) H(16A) 3.1413 yes 3_755
H(20A) H(16B) 3.4282 yes 3_755
H(20A) H(18B) 3.0617 yes 2_755
H(20A) H(20C) 3.4292 yes 2_755
H(20A) H(22B) 3.4137 yes 3_755
H(20B) F(5) 3.5319 yes 5_555
H(20B) C(21) 3.2274 yes 3_755
H(20B) C(22) 3.0004 yes 3_755
H(20B) H(16A) 3.3050 yes 3_755
H(20B) H(16B) 3.5699 yes 3_755
H(20B) H(21A) 2.5680 yes 3_755
H(20B) H(22A) 3.5805 yes 3_755
H(20B) H(22B) 2.1233 yes 3_755
H(20C) C(16) 3.4884 yes 4_555
H(20C) C(20) 3.5165 yes 2_755
H(20C) H(16A) 3.4430 yes 3_755
H(20C) H(16B) 3.0458 yes 3_755
H(20C) H(16B) 2.6619 yes 4_555
H(20C) H(16C) 3.5889 yes 4_555
H(20C) H(20A) 3.4292 yes 2_755
H(20C) H(20C) 2.7454 yes 2_755
H(21A) C(5) 3.4227 yes .
H(21A) C(6) 3.4309 yes .
H(21A) C(20) 3.4686 yes 3_755
H(21A) H(6) 3.5410 yes .
H(21A) H(9) 3.5276 yes 3_755
H(21A) H(15B) 2.8843 yes .
H(21A) H(16A) 3.0649 yes .
H(21A) H(20B) 2.5680 yes 3_755
H(21A) H(21B) 3.0651 yes 3_755
H(21A) H(22A) 3.5223 yes 3_755
H(21B) C(6) 3.4987 yes .
H(21B) C(21) 3.2756 yes 3_755
H(21B) C(22) 3.5840 yes 3_755
H(21B) H(6) 3.4340 yes .
H(21B) H(15B) 2.7709 yes 3_755
H(21B) H(21A) 3.0651 yes 3_755
H(21B) H(21B) 2.7654 yes 3_755
H(21B) H(22A) 3.2483 yes 3_755
H(22A) F(3) 3.1755 yes 5_545
H(22A) C(5) 3.5865 yes 3_755
H(22A) C(6) 2.8600 yes 3_755
H(22A) C(9) 3.5676 yes 3_755
H(22A) C(13) 3.5782 yes 3_755
H(22A) C(15) 2.5342 yes 3_755
H(22A) H(6) 2.0079 yes 3_755
H(22A) H(9) 2.6609 yes 3_755
H(22A) H(15A) 3.1958 yes 3_755
H(22A) H(15B) 2.1122 yes 3_755
H(22A) H(15C) 2.1373 yes 3_755
H(22A) H(19A) 3.5640 yes 3_755
H(22A) H(20B) 3.5805 yes 3_755
H(22A) H(21A) 3.5223 yes 3_755
H(22A) H(21B) 3.2483 yes 3_755
H(22B) F(3) 3.3002 yes 5_545
H(22B) C(9) 2.8830 yes 3_755
H(22B) C(10) 3.5803 yes 3_755
H(22B) C(17) 3.4023 yes 3_755
H(22B) C(19) 3.1035 yes 3_755
H(22B) C(20) 3.0041 yes 3_755
H(22B) H(6) 2.8368 yes 3_755
H(22B) H(9) 1.9678 yes 3_755
H(22B) H(15C) 3.5487 yes 3_755
H(22B) H(19A) 2.2462 yes 3_755
H(22B) H(19B) 3.5448 yes 3_755
H(22B) H(20A) 3.4137 yes 3_755
H(22B) H(20B) 2.1233 yes 3_755
H(23A) F(3) 3.1596 yes 5_545
H(23A) C(15) 3.0959 yes 3_755
H(23A) H(6) 3.5446 yes 3_755
H(23A) H(15A) 3.2189 yes 3_755
H(23A) H(15A) 3.4798 yes 4_555
H(23A) H(15B) 3.1256 yes 3_755
H(23A) H(15C) 2.4747 yes 3_755
H(23A) H(23A) 3.3519 yes 2_755
H(23B) F(1) 2.9060 yes 5_545
H(23B) F(3) 2.9862 yes 5_545
H(23B) C(19) 3.3675 yes 3_755
H(23B) H(9) 3.5307 yes 3_755
H(23B) H(18A) 3.0659 yes 1_545
H(23B) H(18C) 3.3655 yes 1_545
H(23B) H(19A) 2.4782 yes 3_755
H(23B) H(19B) 2.8620 yes 1_545
H(23B) H(19B) 3.4993 yes 3_755
H(23B) H(19C) 3.5493 yes 1_545
H(24A) F(2) 3.3217 yes 6_645
H(24A) C(14) 3.5905 yes 4_555
H(24A) H(14A) 3.3434 yes 4_555
H(24A) H(14B) 2.9589 yes 4_555
H(24A) H(15A) 3.4944 yes 4_555
H(24A) H(15C) 3.4281 yes 4_555
H(24A) H(18C) 3.2951 yes 1_545
H(24B) F(5) 2.9265 yes 7_645
H(24B) C(3) 3.4011 yes 7_645
H(24B) C(18) 3.4764 yes 1_545
H(24B) H(3) 2.5594 yes 7_645
H(24B) H(18A) 3.4569 yes 1_545
H(24B) H(18C) 2.7041 yes 1_545
H(24B) H(19B) 3.3914 yes 1_545
H(24B) H(19C) 3.0426 yes 1_545

loop_
_geom_torsion_atom_site_label_1
_geom_torsion_atom_site_label_2
_geom_torsion_atom_site_label_3
_geom_torsion_atom_site_label_4
_geom_torsion
_geom_torsion_publ_flag
N(1) Ni(1) N(2) C(7) 5.5(3) no
N(2) Ni(1) N(1) C(8) -13.4(3) no
N(1) Ni(1) C(1) F(2) -70.4(4) no
N(1) Ni(1) C(1) F(3) 47.1(4) no
C(1) Ni(1) N(1) C(12) 19.6(4) no
N(1) Ni(1) C(2) F(4) 71.5(9) no
N(1) Ni(1) C(2) F(6) -44.3(10) no
C(2) Ni(1) N(1) C(8) 71.3(8) no
C(2) Ni(1) N(1) C(12) -90.8(8) no
N(2) Ni(1) C(2) F(4) 153.7(4) no
N(2) Ni(1) C(2) F(5) -82.4(5) no
N(2) Ni(1) C(2) F(6) 37.9(4) no
C(2) Ni(1) N(2) C(3) 34.7(4) no
C(2) Ni(1) N(2) C(7) -154.3(3) no
C(1) Ni(1) C(2) F(4) -40.0(4) no
C(1) Ni(1) C(2) F(5) 83.9(5) no
C(1) Ni(1) C(2) F(6) -155.8(4) no
C(2) Ni(1) C(1) F(1) -35.6(5) no
C(2) Ni(1) C(1) F(2) 90.7(4) no
C(2) Ni(1) C(1) F(3) -151.8(4) no
C(21) O(1) C(24) C(23) 8.5(10) no
C(24) O(1) C(21) C(22) -2.8(11) no
Ni(1) N(1) C(8) C(7) 18.2(5) no
Ni(1) N(1) C(12) C(11) 159.3(3) no
C(8) N(1) C(12) C(11) -2.3(7) no
C(12) N(1) C(8) C(9) 2.5(7) no
Ni(1) N(2) C(7) C(8) 2.8(5) no
C(3) N(2) C(7) C(6) -3.8(7) no
C(7) N(2) C(3) C(4) 1.0(8) no
N(2) C(3) C(4) C(5) 1.2(9) no
C(3) C(4) C(5) C(6) -0.7(8) no
C(4) C(5) C(6) C(7) -1.9(7) no
C(4) C(5) C(13) C(14) 75.8(6) no
C(4) C(5) C(13) C(16) -40.7(7) no
C(6) C(5) C(13) C(14) -102.8(6) no
C(6) C(5) C(13) C(15) 17.5(8) no
C(6) C(5) C(13) C(16) 140.7(5) no
C(5) C(6) C(7) N(2) 4.3(8) no
N(2) C(7) C(8) N(1) -13.8(6) no
C(6) C(7) C(8) C(9) -15.5(8) no
N(1) C(8) C(9) C(10) -0.6(7) no
C(8) C(9) C(10) C(11) -1.6(7) no
C(9) C(10) C(11) C(12) 1.8(7) no
C(9) C(10) C(17) C(19) 59.1(6) no
C(9) C(10) C(17) C(20) -60.1(6) no
C(11) C(10) C(17) C(18) -2.4(7) no
C(11) C(10) C(17) C(19) -123.0(5) no
C(11) C(10) C(17) C(20) 117.8(5) no
C(10) C(11) C(12) N(1) 0.1(8) no
O(1) C(21) C(22) C(23) -4.1(10) no
C(21) C(22) C(23) C(24) 10.1(10) no
C(22) C(23) C(24) O(1) -11.4(11) no
